data_4112453
loop_
_publ_author_name
'Jiangli Yan'
'Frank Delaglio'
'Andreas Kaerner'
'Allen D. Kline'
'Huaping Mo'
'Michael J. Shapiro'
'Tim A. Smitka'
'Gregory A. Stephenson'
'Edward R. Zartler'

_publ_section_title
;
 Complete Relative Stereochemistry of Multiple Stereocenters Using Only
 Residual Dipolar Couplings
;
_journal_name_full 'Journal of the American Chemical Society'
_journal_page_first 5008
_journal_page_last 5017
_journal_paper_doi 10.1021/ja037605q
_journal_volume 126
_journal_year 2004
_chemical_formula_sum 'C8 H10 F N O4'
_chemical_formula_weight 203.17
_chemical_name_systematic
; 
 ? 
;
_space_group_IT_number 5
_symmetry_cell_setting monoclinic
_symmetry_space_group_name_Hall 'C 2y'
_symmetry_space_group_name_H-M 'C 1 2 1'
_atom_sites_solution_hydrogens geom
_atom_sites_solution_primary direct
_atom_sites_solution_secondary difmap
_audit_creation_method SHELXL-97
_cell_angle_alpha 90.00
_cell_angle_beta 96.042(10)
_cell_angle_gamma 90.00
_cell_formula_units_Z 4
_cell_length_a 20.065(11)
_cell_length_b 5.741(3)
_cell_length_c 7.394(4)
_cell_measurement_temperature 150(2)
_cell_volume 847.0(8)
_computing_cell_refinement 'Bruker XSCANS'
_computing_data_collection 'Bruker XSCANS'
_computing_data_reduction 'Bruker SHELXTL'
_computing_molecular_graphics 'Bruker SHELXTL'
_computing_publication_material 'Bruker SHELXTL'
_computing_structure_refinement 'SHELXL-97 (Sheldrick, 1997)'
_computing_structure_solution 'SHELXS-97 (Sheldrick, 1990)'
_diffrn_ambient_temperature 150(2)
_diffrn_measured_fraction_theta_full 0.934
_diffrn_measured_fraction_theta_max 0.934
_diffrn_measurement_device_type 'Bruker P4'
_diffrn_measurement_method '\w scans'
_diffrn_radiation_monochromator graphite
_diffrn_radiation_source 'fine-focus sealed tube'
_diffrn_radiation_type MoK\a
_diffrn_radiation_wavelength 0.71073
_diffrn_reflns_av_R_equivalents 0.0436
_diffrn_reflns_av_sigmaI/netI 0.1339
_diffrn_reflns_limit_h_max 25
_diffrn_reflns_limit_h_min -26
_diffrn_reflns_limit_k_max 7
_diffrn_reflns_limit_k_min -7
_diffrn_reflns_limit_l_max 9
_diffrn_reflns_limit_l_min -9
_diffrn_reflns_number 2920
_diffrn_reflns_theta_full 28.14
_diffrn_reflns_theta_max 28.14
_diffrn_reflns_theta_min 2.04
_exptl_absorpt_coefficient_mu 0.141
_exptl_absorpt_correction_type none
_exptl_crystal_colour clear
_exptl_crystal_density_diffrn 1.593
_exptl_crystal_description Bladed
_exptl_crystal_F_000 424
_exptl_crystal_size_max .11
_exptl_crystal_size_mid .26
_exptl_crystal_size_min .42
_refine_diff_density_max 0.265
_refine_diff_density_min -0.260
_refine_diff_density_rms 0.060
_refine_ls_abs_structure_details 'Flack H D (1983), Acta Cryst. A39, 876-881'
_refine_ls_abs_structure_Flack -0.8(13)
_refine_ls_extinction_method none
_refine_ls_goodness_of_fit_ref 0.818
_refine_ls_hydrogen_treatment mixed
_refine_ls_matrix_type full
_refine_ls_number_parameters 127
_refine_ls_number_reflns 1691
_refine_ls_number_restraints 1
_refine_ls_restrained_S_all 0.817
_refine_ls_R_factor_all 0.0913
_refine_ls_R_factor_gt 0.0462
_refine_ls_shift/su_max 0.014
_refine_ls_shift/su_mean 0.002
_refine_ls_structure_factor_coef Fsqd
_refine_ls_weighting_details 'calc w=1/[\s^2^(Fo^2^)+(0.0198P)^2^+0.0000P] where P=(Fo^2^+2Fc^2^)/3'
_refine_ls_weighting_scheme calc
_refine_ls_wR_factor_gt 0.0641
_refine_ls_wR_factor_ref 0.0708
_reflns_number_gt 1036
_reflns_number_total 1691
_reflns_threshold_expression >2sigma(I)
_cod_data_source_file ja037605qsi20030731_044008.cif
_cod_data_source_block 2061xm
_cod_database_code 4112453

loop_
_symmetry_equiv_pos_as_xyz
'x, y, z'
'-x, y, -z'
'x+1/2, y+1/2, z'
'-x+1/2, y+1/2, -z'

loop_
_atom_site_label
_atom_site_type_symbol
_atom_site_fract_x
_atom_site_fract_y
_atom_site_fract_z
_atom_site_U_iso_or_equiv
_atom_site_adp_type
_atom_site_occupancy
_atom_site_symmetry_multiplicity
_atom_site_calc_flag
_atom_site_refinement_flags
O7B O 0.96186(11) 0.7410(4) 0.2713(3) 0.0220(6) Uani 1 1 d .
F4 F 1.19487(9) 0.6691(3) 0.5661(2) 0.0302(5) Uani 1 1 d .
O9B O 1.12392(11) 0.2643(3) -0.1447(3) 0.0224(6) Uani 1 1 d .
O9A O 1.19361(10) 0.1474(3) 0.0975(3) 0.0186(5) Uani 1 1 d .
N8 N 1.16523(12) 0.7142(4) -0.0665(3) 0.0143(6) Uani 1 1 d .
H8A H 1.1644 0.8628 -0.0239 0.021 Uiso 1 1 calc R
H8B H 1.1313 0.6942 -0.1570 0.021 Uiso 1 1 calc R
H8C H 1.2052 0.6871 -0.1106 0.021 Uiso 1 1 calc R
O7A O 1.00116(11) 1.1047(4) 0.2392(3) 0.0298(6) Uani 1 1 d .
H7AA H 0.9606 1.1360 0.2100 0.045 Uiso 1 1 calc R
C2 C 1.15660(16) 0.5466(5) 0.0857(4) 0.0136(8) Uani 1 1 d .
C5 C 1.09725(15) 0.5684(5) 0.3605(4) 0.0164(8) Uani 1 1 d .
H5A H 1.0632 0.4850 0.4262 0.020 Uiso 1 1 calc R
C9 C 1.15838(17) 0.2975(5) 0.0039(5) 0.0199(8) Uani 1 1 d .
C1 C 1.08888(15) 0.5790(5) 0.1563(4) 0.0153(7) Uani 1 1 d .
H1A H 1.0486 0.5042 0.0889 0.018 Uiso 1 1 calc R
C7 C 1.00846(19) 0.8740(5) 0.2616(5) 0.0193(9) Uani 1 1 d .
C4 C 1.17096(16) 0.5298(6) 0.4160(4) 0.0190(8) Uani 1 1 d .
H4A H 1.1793 0.3618 0.4461 0.023 Uiso 1 1 calc R
C6 C 1.07936(16) 0.8009(5) 0.2671(4) 0.0155(8) Uani 1 1 d .
H6A H 1.1146 0.9244 0.2709 0.019 Uiso 1 1 calc R
C3 C 1.20725(14) 0.5968(5) 0.2523(4) 0.0143(7) Uani 1 1 d .
H3A H 1.2483 0.5022 0.2482 0.017 Uiso 1 1 calc R
H3B H 1.2198 0.7636 0.2573 0.017 Uiso 1 1 calc R

loop_
_atom_site_aniso_label
_atom_site_aniso_U_11
_atom_site_aniso_U_22
_atom_site_aniso_U_33
_atom_site_aniso_U_23
_atom_site_aniso_U_13
_atom_site_aniso_U_12
O7B 0.0132(14) 0.0265(14) 0.0263(15) 0.0030(10) 0.0020(11) -0.0005(11)
F4 0.0248(12) 0.0462(14) 0.0184(12) -0.0077(9) -0.0031(9) -0.0054(11)
O9B 0.0241(15) 0.0195(12) 0.0217(14) -0.0054(11) -0.0061(12) -0.0041(12)
O9A 0.0200(14) 0.0135(12) 0.0221(13) 0.0032(10) 0.0015(10) 0.0029(11)
N8 0.0124(15) 0.0150(15) 0.0152(15) -0.0004(11) 0.0006(12) 0.0013(11)
O7A 0.0181(14) 0.0178(12) 0.0528(16) 0.0024(10) 0.0006(11) 0.0037(11)
C2 0.018(2) 0.0122(17) 0.0107(17) 0.0000(13) 0.0016(15) -0.0001(14)
C5 0.0163(19) 0.0174(18) 0.0160(18) 0.0009(14) 0.0044(15) -0.0014(16)
C9 0.020(2) 0.0180(19) 0.023(2) 0.0033(16) 0.0101(18) -0.0035(16)
C1 0.0154(19) 0.0148(16) 0.0156(19) -0.0021(14) 0.0017(14) -0.0032(15)
C7 0.020(2) 0.024(2) 0.015(2) -0.0020(14) 0.0061(18) 0.0002(17)
C4 0.022(2) 0.0177(19) 0.0160(19) -0.0033(14) -0.0038(16) -0.0013(16)
C6 0.011(2) 0.0151(18) 0.021(2) -0.0044(14) 0.0068(16) -0.0019(15)
C3 0.0118(18) 0.0128(16) 0.0179(17) -0.0006(14) -0.0007(14) 0.0004(14)

loop_
_atom_type_symbol
_atom_type_description
_atom_type_scat_dispersion_real
_atom_type_scat_dispersion_imag
_atom_type_scat_source
C C 0.0033 0.0016 'International Tables Vol C Tables 4.2.6.8 and 6.1.1.4'
H H 0.0000 0.0000 'International Tables Vol C Tables 4.2.6.8 and 6.1.1.4'
N N 0.0061 0.0033 'International Tables Vol C Tables 4.2.6.8 and 6.1.1.4'
O O 0.0106 0.0060 'International Tables Vol C Tables 4.2.6.8 and 6.1.1.4'
F F 0.0171 0.0103 'International Tables Vol C Tables 4.2.6.8 and 6.1.1.4'

loop_
_geom_angle_atom_site_label_1
_geom_angle_atom_site_label_2
_geom_angle_atom_site_label_3
_geom_angle
N8 C2 C1 110.9(2)
N8 C2 C3 111.1(2)
C1 C2 C3 104.0(2)
N8 C2 C9 106.8(2)
C1 C2 C9 107.7(2)
C3 C2 C9 116.3(3)
C1 C5 C4 106.4(3)
C1 C5 C6 60.96(19)
C4 C5 C6 115.3(3)
O9B C9 O9A 126.8(3)
O9B C9 C2 116.7(3)
O9A C9 C2 116.5(3)
C5 C1 C2 109.3(2)
C5 C1 C6 60.33(18)
C2 C1 C6 116.8(2)
O7B C7 O7A 123.6(3)
O7B C7 C6 124.3(3)
O7A C7 C6 112.1(3)
F4 C4 C5 111.9(2)
F4 C4 C3 109.3(3)
C5 C4 C3 106.5(3)
C7 C6 C5 116.1(3)
C7 C6 C1 113.2(3)
C5 C6 C1 58.71(18)
C4 C3 C2 104.9(3)

loop_
_geom_bond_atom_site_label_1
_geom_bond_atom_site_label_2
_geom_bond_distance
O7B C7 1.215(4)
F4 C4 1.410(3)
O9B C9 1.250(4)
O9A C9 1.272(3)
N8 C2 1.505(4)
O7A C7 1.341(4)
C2 C1 1.517(4)
C2 C3 1.539(4)
C2 C9 1.555(4)
C5 C1 1.503(4)
C5 C4 1.509(4)
C5 C6 1.529(4)
C1 C6 1.538(4)
C7 C6 1.480(4)
C4 C3 1.526(4)

loop_
_geom_torsion_atom_site_label_1
_geom_torsion_atom_site_label_2
_geom_torsion_atom_site_label_3
_geom_torsion_atom_site_label_4
_geom_torsion
N8 C2 C9 O9B -46.1(4)
C1 C2 C9 O9B 73.0(3)
C3 C2 C9 O9B -170.8(3)
N8 C2 C9 O9A 135.4(3)
C1 C2 C9 O9A -105.4(3)
C3 C2 C9 O9A 10.8(4)
C4 C5 C1 C2 0.2(3)
C6 C5 C1 C2 110.5(3)
C4 C5 C1 C6 -110.3(3)
N8 C2 C1 C5 -137.5(2)
C3 C2 C1 C5 -18.0(3)
C9 C2 C1 C5 106.0(3)
N8 C2 C1 C6 -71.7(3)
C3 C2 C1 C6 47.8(3)
C9 C2 C1 C6 171.8(3)
C1 C5 C4 F4 137.4(3)
C6 C5 C4 F4 72.3(3)
C1 C5 C4 C3 18.1(3)
C6 C5 C4 C3 -47.1(3)
O7B C7 C6 C5 -24.0(5)
O7A C7 C6 C5 157.8(3)
O7B C7 C6 C1 41.2(4)
O7A C7 C6 C1 -137.0(3)
C1 C5 C6 C7 102.4(3)
C4 C5 C6 C7 -162.2(3)
C4 C5 C6 C1 95.4(3)
C5 C1 C6 C7 -107.5(3)
C2 C1 C6 C7 154.6(3)
C2 C1 C6 C5 -98.0(3)
F4 C4 C3 C2 -150.3(2)
C5 C4 C3 C2 -29.2(3)
N8 C2 C3 C4 147.9(2)
C1 C2 C3 C4 28.6(3)
C9 C2 C3 C4 -89.7(3)
